data_1576774
loop_
_publ_author_name
'He, Zhanhui'
'Yang, Li'
'Zhou, Menghang'
'Zhong, Yue'
'Liu, Zheng'
'Zhang, Ziao'
'Xia, Feiyang'
'Deng, Xuezhe'
'Yan, Shuang'
'Xu, Cheng'
'Zhang, Cheng'
'Yin, Guodong'

_publ_section_title
;
 Rh(iii)-catalyzed heteroannular-selective heteroarylation of biaryls:
 facile access to heteroacenes with sulfur-embedded 5-7 ring topology.
;
_journal_issue 9
_journal_name_full 'Chemical science'
_journal_page_first 4594
_journal_page_last 4600
_journal_paper_doi 10.1039/d5sc08209a
_journal_volume 17
_journal_year 2026
_chemical_formula_moiety 'C20 H12 O4 S2'
_chemical_formula_sum 'C20 H12 O4 S2'
_chemical_formula_weight 380.42
_space_group_crystal_system orthorhombic
_space_group_IT_number 61
_space_group_name_Hall '-P 2ac 2ab'
_space_group_name_H-M_alt 'P b c a'
_atom_sites_solution_hydrogens geom
_atom_sites_solution_primary dual
_audit_creation_date 2025-02-06
_audit_creation_method
;
Olex2 1.5
(compiled 2024.02.16 svn.r378c4104 for OlexSys, GUI svn.r6928)
;
_audit_update_record
;
2025-03-21 deposited with the CCDC.	2026-01-02 downloaded from the CCDC.
;
_cell_angle_alpha 90
_cell_angle_beta 90
_cell_angle_gamma 90
_cell_formula_units_Z 8
_cell_length_a 8.02320(10)
_cell_length_b 16.8258(3)
_cell_length_c 25.0537(4)
_cell_measurement_reflns_used 7017
_cell_measurement_temperature 293(2)
_cell_measurement_theta_max 68.2220
_cell_measurement_theta_min 3.5320
_cell_volume 3382.17(9)
_computing_cell_refinement 'CrysAlisPro 1.171.40.53 (Rigaku OD, 2019)'
_computing_data_collection 'CrysAlisPro 1.171.40.53 (Rigaku OD, 2019)'
_computing_data_reduction 'CrysAlisPro 1.171.40.53 (Rigaku OD, 2019)'
_computing_molecular_graphics 'Olex2 1.5 (Dolomanov et al., 2009)'
_computing_publication_material 'Olex2 1.5 (Dolomanov et al., 2009)'
_computing_structure_refinement 'SHELXL 2018/3 (Sheldrick, 2015)'
_computing_structure_solution 'SHELXT 2018/2 (Sheldrick, 2018)'
_diffrn_ambient_temperature 293
_diffrn_detector 'CCD plate'
_diffrn_detector_area_resol_mean 10.0000
_diffrn_detector_type HyPix3000
_diffrn_measured_fraction_theta_full 0.996
_diffrn_measured_fraction_theta_max 0.990
_diffrn_measurement_details
;
List of Runs (angles in degrees, time in seconds):

  # Type    Start    End  Width  t~exp~   \w     \q     \k     \f   Frames
#--------------------------------------------------------------------------
  1  \w    -14.00  57.00   0.50    1.27    --   44.11 -32.00 -30.00  142
  2  \w     30.00  55.00   0.50    5.10    --   96.32-117.00 -60.00   50
  3  \w     65.00  91.00   0.50    5.10    --   96.32-117.00 -60.00   52
  4  \w     72.00 111.00   0.50    5.10    --   96.32 -26.00-108.00   78
  5  \w     77.00 102.00   0.50    5.10    --   96.32-135.00-149.00   50
  6  \w     -4.00  39.00   0.50    1.27    --   44.11 -26.00-108.00   86
  7  \w     81.00 114.00   0.50    5.10    --   96.32  25.00-180.00   66
  8  \w    138.00 167.00   0.50    5.10    --   96.32  25.00-180.00   58
  9  \w     81.00 170.00   0.50    5.10    --   96.32  97.00-152.00  178
 10  \w     53.00  79.00   0.50    1.27    --   44.11-134.00  30.00   52
 11  \w     51.00 123.00   0.50    5.10    --   96.32 -77.00  30.00  144
 12  \w     73.00  99.00   0.50    5.10    --   96.32 -97.00  99.00   52
 13  \w     19.00  73.00   0.50    1.27    --   44.11 -97.00  99.00  108
 14  \w     79.00 104.00   0.50    1.27    --   44.11  26.00  54.00   50
 15  \w     95.00 138.00   0.50    5.10    --   96.32  26.00  54.00   86
 16  \w     65.00 108.00   0.50    1.27    --   44.11 134.00  96.00   86
 17  \w     89.00 114.00   0.50    5.10    --   96.32 134.00  96.00   50
 18  \w    -40.00 -15.00   0.50    1.27    --  -42.24 134.00  96.00   50
 19  \w   -111.00 -37.00   0.50    5.10    --  -94.45 117.00   0.00  148
 20  \w   -111.00 -85.00   0.50    1.27    --  -42.24 -26.00-108.00   52
 21  \w    -46.00 -21.00   0.50    1.27    --  -42.24  97.00-152.00   50
 22  \w   -146.00-121.00   0.50    5.10    --  -94.45 -26.00-108.00   50
 23  \w   -100.00 -74.00   0.50    1.27    --  -42.24-138.00 -30.00   52
 24  \w   -133.00-108.00   0.50    5.10    --  -94.45-134.00  30.00   50
 25  \w    -88.00 -61.00   0.50    1.27    --  -42.24-138.00-180.00   54
 26  \w   -162.00 -79.00   0.50    5.10    --  -94.45 -42.00-180.00  166
;
_diffrn_measurement_device 'four-circle diffractometer'
_diffrn_measurement_device_type 'XtaLAB Synergy, Single source at home/near, HyPix3000'
_diffrn_measurement_method '\w scans'
_diffrn_orient_matrix_type 'CrysAlisPro convention (1999,Acta A55,543-557)'
_diffrn_orient_matrix_UB_11 -0.0619699000
_diffrn_orient_matrix_UB_12 -0.0761498000
_diffrn_orient_matrix_UB_13 -0.0277817000
_diffrn_orient_matrix_UB_21 0.0321594000
_diffrn_orient_matrix_UB_22 0.0384178000
_diffrn_orient_matrix_UB_23 -0.0548551000
_diffrn_orient_matrix_UB_31 0.1788575000
_diffrn_orient_matrix_UB_32 -0.0333119000
_diffrn_orient_matrix_UB_33 0.0002101000
_diffrn_radiation_monochromator mirror
_diffrn_radiation_probe x-ray
_diffrn_radiation_type 'Cu K\a'
_diffrn_radiation_wavelength 1.54184
_diffrn_reflns_av_R_equivalents 0.0439
_diffrn_reflns_av_unetI/netI 0.0401
_diffrn_reflns_Laue_measured_fraction_full 0.996
_diffrn_reflns_Laue_measured_fraction_max 0.990
_diffrn_reflns_limit_h_max 9
_diffrn_reflns_limit_h_min -6
_diffrn_reflns_limit_k_max 17
_diffrn_reflns_limit_k_min -20
_diffrn_reflns_limit_l_max 29
_diffrn_reflns_limit_l_min -30
_diffrn_reflns_number 12149
_diffrn_reflns_point_group_measured_fraction_full 0.996
_diffrn_reflns_point_group_measured_fraction_max 0.990
_diffrn_reflns_theta_full 67.684
_diffrn_reflns_theta_max 68.323
_diffrn_reflns_theta_min 3.528
_diffrn_source 'micro-focus sealed X-ray tube'
_diffrn_source_type 'PhotonJet (Cu) X-ray Source'
_exptl_absorpt_coefficient_mu 3.066
_exptl_absorpt_correction_T_max 1.00000
_exptl_absorpt_correction_T_min 0.42100
_exptl_absorpt_correction_type multi-scan
_exptl_absorpt_process_details
;
CrysAlisPro 1.171.40.53 (Rigaku Oxford Diffraction, 2019)
Empirical absorption correction using spherical harmonics,
 implemented in SCALE3 ABSPACK scaling algorithm.
;
_exptl_crystal_colour 'clear yellowish yellow'
_exptl_crystal_colour_lustre clear
_exptl_crystal_colour_modifier yellowish
_exptl_crystal_colour_primary yellow
_exptl_crystal_density_diffrn 1.494
_exptl_crystal_description block
_exptl_crystal_F_000 1568
_exptl_crystal_size_max 0.15
_exptl_crystal_size_mid 0.1
_exptl_crystal_size_min 0.05
_refine_diff_density_max 0.962
_refine_diff_density_min -0.410
_refine_diff_density_rms 0.101
_refine_ls_extinction_method none
_refine_ls_goodness_of_fit_ref 1.101
_refine_ls_hydrogen_treatment constr
_refine_ls_matrix_type full
_refine_ls_number_parameters 235
_refine_ls_number_reflns 3077
_refine_ls_number_restraints 0
_refine_ls_restrained_S_all 1.101
_refine_ls_R_factor_all 0.0703
_refine_ls_R_factor_gt 0.0655
_refine_ls_shift/su_max 0.000
_refine_ls_shift/su_mean 0.000
_refine_ls_structure_factor_coef Fsqd
_refine_ls_weighting_details 'w=1/[\s^2^(Fo^2^)+(0.0867P)^2^+4.0966P] where P=(Fo^2^+2Fc^2^)/3'
_refine_ls_weighting_scheme calc
_refine_ls_wR_factor_gt 0.1826
_refine_ls_wR_factor_ref 0.1864
_reflns_Friedel_coverage 0.000
_reflns_number_gt 2731
_reflns_number_total 3077
_reflns_threshold_expression 'I > 2\s(I)'
_cod_data_source_file d5sc08209a2.cif
_cod_data_source_block ygd-4
_cod_database_code 1576774
_shelx_shelxl_version_number 2018/3
_shelx_space_group_comment
;
The symmetry employed for this shelxl refinement is uniquely defined
by the following loop, which should always be used as a source of
symmetry information in preference to the above space-group names.
They are only intended as comments.
;
_shelx_estimated_absorpt_t_max 0.862
_shelx_estimated_absorpt_t_min 0.656
_olex2_refinement_description
;
1.a Aromatic/amide H refined with riding coordinates:
 C2(H2), C3(H3), C4(H4), C5(H5), C8(H8), C9(H9), C10(H10), C11(H11), C16(H16),
 C17(H17), C18(H18), C19(H19)
;
_olex2_submission_special_instructions 'No special instructions were received'
_oxdiff_exptl_absorpt_empirical_details
;
Empirical correction (ABSPACK) includes:
- Absorption correction using spherical harmonics
- Frame scaling
;
_oxdiff_exptl_absorpt_empirical_full_max 2.017
_oxdiff_exptl_absorpt_empirical_full_min 0.329

loop_
_space_group_symop_operation_xyz
'x, y, z'
'-x+1/2, -y, z+1/2'
'-x, y+1/2, -z+1/2'
'x+1/2, -y+1/2, -z'
'-x, -y, -z'
'x-1/2, y, -z-1/2'
'x, -y-1/2, z-1/2'
'-x-1/2, y-1/2, z'

loop_
_atom_site_label
_atom_site_type_symbol
_atom_site_fract_x
_atom_site_fract_y
_atom_site_fract_z
_atom_site_U_iso_or_equiv
_atom_site_adp_type
_atom_site_occupancy
_atom_site_site_symmetry_order
_atom_site_calc_flag
_atom_site_refinement_flags_posn
_atom_site_refinement_flags_adp
_atom_site_refinement_flags_occupancy
_atom_site_disorder_assembly
_atom_site_disorder_group
C1 C 0.7749(4) 0.4352(2) 0.62781(16) 0.0522(9) Uani 1 1 d . . . . .
C2 C 0.9179(5) 0.4636(2) 0.6524(2) 0.0688(12) Uani 1 1 d . . . . .
H2 H 0.912133 0.481884 0.687424 0.083 Uiso 1 1 calc R U . . .
C3 C 1.0664(6) 0.4651(3) 0.6263(3) 0.0880(18) Uani 1 1 d . . . . .
H3 H 1.161586 0.485100 0.642659 0.106 Uiso 1 1 calc R U . . .
C4 C 1.0721(6) 0.4365(3) 0.5752(3) 0.0894(19) Uani 1 1 d . . . . .
H4 H 1.173348 0.436449 0.557122 0.107 Uiso 1 1 calc R U . . .
C5 C 0.9318(6) 0.4078(3) 0.5497(2) 0.0821(15) Uani 1 1 d . . . . .
H5 H 0.940641 0.388821 0.514970 0.098 Uiso 1 1 calc R U . . .
C6 C 0.7756(5) 0.4067(2) 0.57545(16) 0.0558(9) Uani 1 1 d . . . . .
C7 C 0.6281(5) 0.3764(2) 0.54584(15) 0.0553(9) Uani 1 1 d . . . . .
C8 C 0.6089(7) 0.4007(3) 0.49271(17) 0.0777(14) Uani 1 1 d . . . . .
H8 H 0.683846 0.437304 0.478668 0.093 Uiso 1 1 calc R U . . .
C9 C 0.4859(8) 0.3729(3) 0.46119(18) 0.0893(17) Uani 1 1 d . . . . .
H9 H 0.477278 0.390572 0.426127 0.107 Uiso 1 1 calc R U . . .
C10 C 0.3724(8) 0.3183(3) 0.48067(19) 0.0840(15) Uani 1 1 d . . . . .
H10 H 0.287831 0.298911 0.458872 0.101 Uiso 1 1 calc R U . . .
C11 C 0.3862(6) 0.2929(3) 0.53254(17) 0.0649(10) Uani 1 1 d . . . . .
H11 H 0.311418 0.255372 0.545545 0.078 Uiso 1 1 calc R U . . .
C12 C 0.5110(5) 0.3227(2) 0.56634(14) 0.0486(8) Uani 1 1 d . . . . .
C13 C 0.5127(4) 0.2957(2) 0.62146(14) 0.0466(8) Uani 1 1 d . . . . .
C14 C 0.5429(4) 0.3342(2) 0.66754(14) 0.0447(8) Uani 1 1 d . . . . .
C15 C 0.5333(5) 0.2859(2) 0.71686(14) 0.0493(8) Uani 1 1 d . . . . .
C16 C 0.5507(6) 0.3086(3) 0.76943(16) 0.0622(10) Uani 1 1 d . . . . .
H16 H 0.580144 0.360464 0.778166 0.075 Uiso 1 1 calc R U . . .
C17 C 0.5232(7) 0.2521(3) 0.80930(17) 0.0755(13) Uani 1 1 d . . . . .
H17 H 0.534242 0.266735 0.844916 0.091 Uiso 1 1 calc R U . . .
C18 C 0.4798(8) 0.1747(3) 0.7968(2) 0.0842(15) Uani 1 1 d . . . . .
H18 H 0.462834 0.138091 0.824089 0.101 Uiso 1 1 calc R U . . .
C19 C 0.4616(6) 0.1517(3) 0.74498(19) 0.0702(12) Uani 1 1 d . . . . .
H19 H 0.431202 0.099934 0.736379 0.084 Uiso 1 1 calc R U . . .
C20 C 0.4899(5) 0.2077(2) 0.70553(16) 0.0533(9) Uani 1 1 d . . . . .
O1 O 0.4626(3) 0.47540(16) 0.63473(12) 0.0603(7) Uani 1 1 d . . . . .
O2 O 0.6234(4) 0.46449(17) 0.71810(12) 0.0707(8) Uani 1 1 d . . . . .
O3 O 0.3160(4) 0.16523(19) 0.62108(12) 0.0790(9) Uani 1 1 d . . . . .
O4 O 0.6179(5) 0.14863(17) 0.61738(13) 0.0761(9) Uani 1 1 d . . . . .
S1 S 0.58864(12) 0.43676(5) 0.66483(4) 0.0488(3) Uani 1 1 d . . . . .
S2 S 0.47757(13) 0.19211(5) 0.63655(4) 0.0552(3) Uani 1 1 d . . . . .

loop_
_atom_site_aniso_label
_atom_site_aniso_U_11
_atom_site_aniso_U_22
_atom_site_aniso_U_33
_atom_site_aniso_U_23
_atom_site_aniso_U_13
_atom_site_aniso_U_12
C1 0.0448(18) 0.0358(16) 0.076(2) 0.0080(16) 0.0002(17) -0.0027(14)
C2 0.054(2) 0.0399(19) 0.113(4) 0.009(2) -0.012(2) -0.0067(17)
C3 0.051(3) 0.050(2) 0.162(6) 0.011(3) 0.000(3) -0.007(2)
C4 0.054(3) 0.050(2) 0.164(6) 0.018(3) 0.033(3) -0.005(2)
C5 0.077(3) 0.055(2) 0.114(4) 0.008(3) 0.039(3) 0.000(2)
C6 0.054(2) 0.0379(17) 0.075(2) 0.0092(17) 0.0135(18) -0.0012(15)
C7 0.069(2) 0.0430(18) 0.054(2) 0.0031(15) 0.0102(18) 0.0020(17)
C8 0.122(4) 0.056(2) 0.055(2) 0.008(2) 0.014(3) -0.004(3)
C9 0.153(5) 0.067(3) 0.047(2) 0.006(2) -0.010(3) 0.008(3)
C10 0.125(4) 0.069(3) 0.058(2) -0.003(2) -0.026(3) -0.003(3)
C11 0.078(3) 0.056(2) 0.061(2) -0.0031(19) -0.010(2) -0.008(2)
C12 0.059(2) 0.0399(17) 0.0465(18) -0.0017(15) -0.0008(15) 0.0011(15)
C13 0.0515(19) 0.0386(17) 0.0498(19) 0.0004(14) 0.0058(15) -0.0063(14)
C14 0.0478(18) 0.0368(17) 0.0493(18) 0.0005(14) 0.0020(14) -0.0036(14)
C15 0.0521(19) 0.0483(19) 0.0476(19) 0.0019(15) 0.0048(15) 0.0027(16)
C16 0.075(3) 0.060(2) 0.052(2) -0.0018(18) -0.0010(19) 0.003(2)
C17 0.105(4) 0.075(3) 0.047(2) 0.006(2) 0.000(2) 0.006(3)
C18 0.121(4) 0.072(3) 0.060(3) 0.020(2) 0.013(3) 0.005(3)
C19 0.095(3) 0.051(2) 0.065(3) 0.013(2) 0.016(2) -0.003(2)
C20 0.061(2) 0.0448(19) 0.054(2) 0.0047(16) 0.0118(17) -0.0044(16)
O1 0.0514(14) 0.0463(14) 0.0832(19) -0.0020(13) 0.0016(13) 0.0052(11)
O2 0.095(2) 0.0495(15) 0.0680(17) -0.0154(13) -0.0047(16) -0.0101(15)
O3 0.092(2) 0.0692(19) 0.0754(18) -0.0047(16) 0.0026(17) -0.0375(17)
O4 0.104(2) 0.0476(15) 0.0762(19) 0.0030(14) 0.0301(18) 0.0075(16)
S1 0.0541(5) 0.0342(4) 0.0582(5) -0.0040(3) 0.0002(4) -0.0034(3)
S2 0.0735(6) 0.0392(5) 0.0530(5) -0.0004(4) 0.0111(4) -0.0119(4)

loop_
_atom_type_symbol
_atom_type_description
_atom_type_scat_dispersion_real
_atom_type_scat_dispersion_imag
_atom_type_scat_source
C C 0.0181 0.0091 'International Tables Vol C Tables 4.2.6.8 and 6.1.1.4'
H H 0.0000 0.0000 'International Tables Vol C Tables 4.2.6.8 and 6.1.1.4'
O O 0.0492 0.0322 'International Tables Vol C Tables 4.2.6.8 and 6.1.1.4'
S S 0.3331 0.5567 'International Tables Vol C Tables 4.2.6.8 and 6.1.1.4'

loop_
_geom_angle_atom_site_label_1
_geom_angle_atom_site_label_2
_geom_angle_atom_site_label_3
_geom_angle
_geom_angle_site_symmetry_1
_geom_angle_site_symmetry_3
_geom_angle_publ_flag
C2 C1 C6 122.2(4) . . ?
C2 C1 S1 117.6(3) . . ?
C6 C1 S1 120.3(3) . . ?
C1 C2 H2 119.5 . . ?
C3 C2 C1 121.1(5) . . ?
C3 C2 H2 119.5 . . ?
C2 C3 H3 120.9 . . ?
C2 C3 C4 118.3(5) . . ?
C4 C3 H3 120.9 . . ?
C3 C4 H4 119.1 . . ?
C3 C4 C5 121.9(5) . . ?
C5 C4 H4 119.1 . . ?
C4 C5 H5 119.4 . . ?
C4 C5 C6 121.2(5) . . ?
C6 C5 H5 119.4 . . ?
C1 C6 C5 115.4(4) . . ?
C1 C6 C7 125.7(3) . . ?
C5 C6 C7 118.9(4) . . ?
C8 C7 C6 117.5(4) . . ?
C8 C7 C12 117.6(4) . . ?
C12 C7 C6 124.9(3) . . ?
C7 C8 H8 118.8 . . ?
C9 C8 C7 122.4(5) . . ?
C9 C8 H8 118.8 . . ?
C8 C9 H9 119.8 . . ?
C8 C9 C10 120.4(4) . . ?
C10 C9 H9 119.8 . . ?
C9 C10 H10 120.4 . . ?
C11 C10 C9 119.2(5) . . ?
C11 C10 H10 120.4 . . ?
C10 C11 H11 119.4 . . ?
C10 C11 C12 121.2(4) . . ?
C12 C11 H11 119.4 . . ?
C7 C12 C11 119.2(3) . . ?
C7 C12 C13 122.9(3) . . ?
C11 C12 C13 117.9(3) . . ?
C12 C13 S2 119.9(3) . . ?
C14 C13 C12 131.8(3) . . ?
C14 C13 S2 108.3(3) . . ?
C13 C14 C15 116.2(3) . . ?
C13 C14 S1 118.4(3) . . ?
C15 C14 S1 125.4(3) . . ?
C16 C15 C14 129.8(4) . . ?
C16 C15 C20 118.9(4) . . ?
C20 C15 C14 111.2(3) . . ?
C15 C16 H16 120.7 . . ?
C15 C16 C17 118.6(4) . . ?
C17 C16 H16 120.7 . . ?
C16 C17 H17 119.4 . . ?
C18 C17 C16 121.3(4) . . ?
C18 C17 H17 119.4 . . ?
C17 C18 H18 119.7 . . ?
C19 C18 C17 120.6(4) . . ?
C19 C18 H18 119.7 . . ?
C18 C19 H19 121.0 . . ?
C18 C19 C20 118.0(4) . . ?
C20 C19 H19 121.0 . . ?
C15 C20 S2 110.9(3) . . ?
C19 C20 C15 122.6(4) . . ?
C19 C20 S2 126.4(3) . . ?
C1 S1 C14 100.48(16) . . ?
O1 S1 C1 109.41(18) . . ?
O1 S1 C14 108.66(17) . . ?
O1 S1 O2 118.80(19) . . ?
O2 S1 C1 109.2(2) . . ?
O2 S1 C14 108.72(17) . . ?
C20 S2 C13 93.06(17) . . ?
O3 S2 C13 113.01(19) . . ?
O3 S2 C20 111.53(19) . . ?
O4 S2 C13 107.53(17) . . ?
O4 S2 C20 111.4(2) . . ?
O4 S2 O3 117.6(2) . . ?

loop_
_geom_bond_atom_site_label_1
_geom_bond_atom_site_label_2
_geom_bond_distance
_geom_bond_site_symmetry_2
_geom_bond_publ_flag
C1 C2 1.388(6) . ?
C1 C6 1.396(6) . ?
C1 S1 1.759(4) . ?
C2 H2 0.9300 . ?
C2 C3 1.360(7) . ?
C3 H3 0.9300 . ?
C3 C4 1.367(9) . ?
C4 H4 0.9300 . ?
C4 C5 1.381(8) . ?
C5 H5 0.9300 . ?
C5 C6 1.410(6) . ?
C6 C7 1.487(6) . ?
C7 C8 1.401(6) . ?
C7 C12 1.401(5) . ?
C8 H8 0.9300 . ?
C8 C9 1.348(8) . ?
C9 H9 0.9300 . ?
C9 C10 1.383(8) . ?
C10 H10 0.9300 . ?
C10 C11 1.372(6) . ?
C11 H11 0.9300 . ?
C11 C12 1.404(5) . ?
C12 C13 1.454(5) . ?
C13 C14 1.346(5) . ?
C13 S2 1.806(3) . ?
C14 C15 1.481(5) . ?
C14 S1 1.765(3) . ?
C15 C16 1.378(5) . ?
C15 C20 1.391(6) . ?
C16 H16 0.9300 . ?
C16 C17 1.397(6) . ?
C17 H17 0.9300 . ?
C17 C18 1.383(7) . ?
C18 H18 0.9300 . ?
C18 C19 1.364(7) . ?
C19 H19 0.9300 . ?
C19 C20 1.384(6) . ?
C20 S2 1.751(4) . ?
O1 S1 1.419(3) . ?
O2 S1 1.441(3) . ?
O3 S2 1.427(3) . ?
O4 S2 1.426(3) . ?

loop_
_geom_torsion_atom_site_label_1
_geom_torsion_atom_site_label_2
_geom_torsion_atom_site_label_3
_geom_torsion_atom_site_label_4
_geom_torsion
_geom_torsion_site_symmetry_1
_geom_torsion_site_symmetry_2
_geom_torsion_site_symmetry_3
_geom_torsion_site_symmetry_4
_geom_torsion_publ_flag
C1 C2 C3 C4 -1.2(7) . . . . ?
C1 C6 C7 C8 136.5(4) . . . . ?
C1 C6 C7 C12 -46.4(6) . . . . ?
C2 C1 C6 C5 0.9(5) . . . . ?
C2 C1 C6 C7 -179.0(4) . . . . ?
C2 C1 S1 C14 -117.9(3) . . . . ?
C2 C1 S1 O1 127.9(3) . . . . ?
C2 C1 S1 O2 -3.7(3) . . . . ?
C2 C3 C4 C5 1.1(7) . . . . ?
C3 C4 C5 C6 0.0(7) . . . . ?
C4 C5 C6 C1 -1.0(6) . . . . ?
C4 C5 C6 C7 179.0(4) . . . . ?
C5 C6 C7 C8 -43.4(5) . . . . ?
C5 C6 C7 C12 133.6(4) . . . . ?
C6 C1 C2 C3 0.2(6) . . . . ?
C6 C1 S1 C14 62.7(3) . . . . ?
C6 C1 S1 O1 -51.5(3) . . . . ?
C6 C1 S1 O2 176.9(3) . . . . ?
C6 C7 C8 C9 175.7(5) . . . . ?
C6 C7 C12 C11 -174.0(4) . . . . ?
C6 C7 C12 C13 5.8(6) . . . . ?
C7 C8 C9 C10 -0.1(8) . . . . ?
C7 C12 C13 C14 40.1(6) . . . . ?
C7 C12 C13 S2 -137.1(3) . . . . ?
C8 C7 C12 C11 3.0(6) . . . . ?
C8 C7 C12 C13 -177.2(4) . . . . ?
C8 C9 C10 C11 0.3(8) . . . . ?
C9 C10 C11 C12 1.3(8) . . . . ?
C10 C11 C12 C7 -3.0(6) . . . . ?
C10 C11 C12 C13 177.2(4) . . . . ?
C11 C12 C13 C14 -140.1(4) . . . . ?
C11 C12 C13 S2 42.7(5) . . . . ?
C12 C7 C8 C9 -1.5(7) . . . . ?
C12 C13 C14 C15 -179.9(4) . . . . ?
C12 C13 C14 S1 0.5(6) . . . . ?
C12 C13 S2 C20 -177.9(3) . . . . ?
C12 C13 S2 O3 -63.0(3) . . . . ?
C12 C13 S2 O4 68.5(3) . . . . ?
C13 C14 C15 C16 -177.0(4) . . . . ?
C13 C14 C15 C20 -1.3(5) . . . . ?
C13 C14 S1 C1 -63.0(3) . . . . ?
C13 C14 S1 O1 51.8(3) . . . . ?
C13 C14 S1 O2 -177.5(3) . . . . ?
C14 C13 S2 C20 4.2(3) . . . . ?
C14 C13 S2 O3 119.2(3) . . . . ?
C14 C13 S2 O4 -109.3(3) . . . . ?
C14 C15 C16 C17 175.1(4) . . . . ?
C14 C15 C20 C19 -175.5(4) . . . . ?
C14 C15 C20 S2 4.5(4) . . . . ?
C15 C14 S1 C1 117.5(3) . . . . ?
C15 C14 S1 O1 -127.7(3) . . . . ?
C15 C14 S1 O2 2.9(4) . . . . ?
C15 C16 C17 C18 0.2(8) . . . . ?
C15 C20 S2 C13 -5.1(3) . . . . ?
C15 C20 S2 O3 -121.3(3) . . . . ?
C15 C20 S2 O4 105.1(3) . . . . ?
C16 C15 C20 C19 0.7(6) . . . . ?
C16 C15 C20 S2 -179.2(3) . . . . ?
C16 C17 C18 C19 -0.4(9) . . . . ?
C17 C18 C19 C20 0.8(8) . . . . ?
C18 C19 C20 C15 -0.9(7) . . . . ?
C18 C19 C20 S2 179.0(4) . . . . ?
C19 C20 S2 C13 175.0(4) . . . . ?
C19 C20 S2 O3 58.7(5) . . . . ?
C19 C20 S2 O4 -74.9(4) . . . . ?
C20 C15 C16 C17 -0.3(6) . . . . ?
S1 C1 C2 C3 -179.3(3) . . . . ?
S1 C1 C6 C5 -179.7(3) . . . . ?
S1 C1 C6 C7 0.4(5) . . . . ?
S1 C14 C15 C16 2.5(6) . . . . ?
S1 C14 C15 C20 178.2(3) . . . . ?
S2 C13 C14 C15 -2.4(4) . . . . ?
S2 C13 C14 S1 177.99(19) . . . . ?
